data_2310919
loop_
_publ_author_name
'Nardelli, M.'
'Fava, G.'

_publ_section_title
;
 The Crystal Structure of bis-Thiourea-Lead(II) Chloride
;
_journal_name_full 'Acta Crystallographica (1,1948-23,1967)'
_journal_page_first 727
_journal_page_last 732
_journal_volume 12
_journal_year 1959
_chemical_formula_sum 'C2 H8 Cl2 N4 Pb S2'
_chemical_name_systematic 'Pb (S C (N H2)2)2 Cl2'
_space_group_IT_number 33
_symmetry_space_group_name_Hall 'P 2c -2n'
_symmetry_space_group_name_H-M 'P n a 21'
_cell_angle_alpha 90
_cell_angle_beta 90
_cell_angle_gamma 90
_cell_formula_units_Z 4
_cell_length_a 21.2
_cell_length_b 4.06
_cell_length_c 12.02
_cell_volume 1034.585
_citation_journal_id_ASTM ACCRA9
_cod_data_source_file Nardelli_ACCRA9_1959_1374.cif
_cod_data_source_block C2H8Cl2N4Pb1S2
_cod_original_formula_sum 'C2 H8 Cl2 N4 Pb1 S2'
_cod_database_code 2310919

loop_
_symmetry_equiv_pos_as_xyz
x,y,z
-x,-y,z+1/2
-x+1/2,y+1/2,z+1/2
x+1/2,-y+1/2,z

loop_
_atom_site_label
_atom_site_type_symbol
_atom_site_fract_x
_atom_site_fract_y
_atom_site_fract_z
_atom_site_occupancy
_atom_site_U_iso_or_equiv
Cl1 Cl-1 0.232 0.268 0.294 1 0.0
N1 N-3 0.042 0.963 -0.007 1 0.0
S2 S-2 0.095 0.697 0.434 1 0.0
N4 N-3 0.15 0.542 0.629 1 0.0
S1 S-2 0.154 0.725 0.084 1 0.0
Cl2 Cl-1 -0.013 0.708 0.238 1 0.0
C2 C+4 0.16 0.661 0.527 1 0.0
N2 N-3 0.124 0.894 -0.121 1 0.0
N3 N-3 0.207 0.872 0.519 1 0.0
Pb1 Pb+2 0.105 0.229 0.25 1 0.0
C1 C+4 0.106 0.883 -0.013 1 0.0
